data_7038369
loop_
_publ_author_name
'Ahrens, Theresia'
'Ahrens, Mike'
'Braun, Thomas'
'Braun, Beatrice'
'Herrmann, Roy'

_publ_section_title
;
 Synthesis of a rhodium(i) germyl complex: a useful tool for C-H and C-F
 bond activation reactions.
;
_journal_issue 11
_journal_name_full 'Dalton transactions (Cambridge, England : 2003)'
_journal_page_first 4716
_journal_page_last 4728
_journal_paper_doi 10.1039/c5dt04845a
_journal_volume 45
_journal_year 2016
_chemical_formula_moiety 'C30 H60 F10 O4 P4 Rh2'
_chemical_formula_sum 'C30 H60 F10 O4 P4 Rh2'
_chemical_formula_weight 1004.48
_chemical_name_systematic
;
 ?
;
_space_group_crystal_system monoclinic
_space_group_IT_number 14
_space_group_name_Hall '-P 2yn'
_space_group_name_H-M_alt 'P 1 21/n 1'
_symmetry_space_group_name_Hall '-P 2yn'
_symmetry_space_group_name_H-M 'P 1 21/n 1'
_atom_sites_solution_hydrogens geom
_audit_creation_method SHELXL-2013
_audit_update_record
;
2015-11-23 deposited with the CCDC.
2016-02-02 downloaded from the CCDC.
;
_cell_angle_alpha 90
_cell_angle_beta 95.380(2)
_cell_angle_gamma 90
_cell_formula_units_Z 2
_cell_length_a 10.3168(5)
_cell_length_b 18.2065(9)
_cell_length_c 11.2497(6)
_cell_measurement_reflns_used 9974
_cell_measurement_temperature 100(2)
_cell_measurement_theta_max 25.04
_cell_measurement_theta_min 2.56
_cell_volume 2103.75(18)
_computing_cell_refinement 'Bruker SAINT'
_computing_data_collection 'Bruker APEX2'
_computing_data_reduction 'Bruker SAINT'
_computing_molecular_graphics 'Bruker SHELXTL'
_computing_publication_material 'Bruker SHELXTL'
_computing_structure_refinement 'SHELXL-2013 (Sheldrick 2013)'
_computing_structure_solution 'SHELXS-97 (Sheldrick 2008)'
_diffrn_ambient_temperature 100(2)
_diffrn_measured_fraction_theta_full 0.999
_diffrn_measured_fraction_theta_max 0.995
_diffrn_measurement_device_type 'Bruker APEX-II CCD'
_diffrn_measurement_method '\f and \w scans'
_diffrn_radiation_type MoK\a
_diffrn_radiation_wavelength 0.71073
_diffrn_reflns_av_R_equivalents 0.0488
_diffrn_reflns_av_unetI/netI 0.0260
_diffrn_reflns_Laue_measured_fraction_full 0.999
_diffrn_reflns_Laue_measured_fraction_max 0.995
_diffrn_reflns_limit_h_max 12
_diffrn_reflns_limit_h_min -11
_diffrn_reflns_limit_k_max 21
_diffrn_reflns_limit_k_min -21
_diffrn_reflns_limit_l_max 13
_diffrn_reflns_limit_l_min -13
_diffrn_reflns_number 29343
_diffrn_reflns_point_group_measured_fraction_full 0.999
_diffrn_reflns_point_group_measured_fraction_max 0.995
_diffrn_reflns_theta_full 25.000
_diffrn_reflns_theta_max 25.091
_diffrn_reflns_theta_min 2.562
_exptl_absorpt_coefficient_mu 1.012
_exptl_absorpt_correction_T_max .7452
_exptl_absorpt_correction_T_min .6544
_exptl_absorpt_correction_type multi-scan
_exptl_absorpt_process_details 'Bruker D8 VENTURE'
_exptl_crystal_colour 'light yellow'
_exptl_crystal_density_diffrn 1.586
_exptl_crystal_description 'elongated thin plate'
_exptl_crystal_F_000 1024
_exptl_crystal_size_max 0.310
_exptl_crystal_size_mid 0.070
_exptl_crystal_size_min 0.010
_refine_diff_density_max 0.557
_refine_diff_density_min -0.488
_refine_diff_density_rms 0.070
_refine_ls_extinction_method none
_refine_ls_goodness_of_fit_ref 1.063
_refine_ls_hydrogen_treatment constr
_refine_ls_matrix_type full
_refine_ls_number_parameters 232
_refine_ls_number_reflns 3730
_refine_ls_number_restraints 0
_refine_ls_restrained_S_all 1.063
_refine_ls_R_factor_all 0.0334
_refine_ls_R_factor_gt 0.0232
_refine_ls_shift/su_max 0.001
_refine_ls_shift/su_mean 0.000
_refine_ls_structure_factor_coef Fsqd
_refine_ls_weighting_details 'w=1/[\s^2^(Fo^2^)+(0.0292P)^2^+0.5605P] where P=(Fo^2^+2Fc^2^)/3'
_refine_ls_weighting_scheme calc
_refine_ls_wR_factor_gt 0.0517
_refine_ls_wR_factor_ref 0.0549
_reflns_Friedel_coverage 0.000
_reflns_number_gt 3184
_reflns_number_total 3730
_reflns_threshold_expression 'I > 2\s(I)'
_cod_data_source_file c5dt04845a2.cif
_cod_data_source_block ta136_wh1_complex14b
_cod_depositor_comments 'Adding full bibliography for 7038365--7038369.cif.'
_cod_database_code 7038369
_shelx_space_group_comment
;
The symmetry employed for this shelxl refinement is uniquely defined
by the following loop, which should always be used as a source of
symmetry information in preference to the above space-group names.
They are only intended as comments.
;
_shelx_estimated_absorpt_t_min 0.744
_shelx_estimated_absorpt_t_max 0.990
_shelxl_version_number 2013-4

loop_
_space_group_symop_operation_xyz
'x, y, z'
'-x+1/2, y+1/2, -z+1/2'
'-x, -y, -z'
'x-1/2, -y-1/2, z-1/2'

loop_
_atom_site_label
_atom_site_type_symbol
_atom_site_fract_x
_atom_site_fract_y
_atom_site_fract_z
_atom_site_U_iso_or_equiv
_atom_site_adp_type
_atom_site_occupancy
_atom_site_site_symmetry_order
_atom_site_calc_flag
_atom_site_refinement_flags_posn
_atom_site_refinement_flags_adp
Rh1 Rh 0.00043(2) 0.48348(2) 0.14473(2) 0.00870(7) Uani 1 1 d . .
P1 P -0.20151(6) 0.52271(3) 0.20219(5) 0.01226(14) Uani 1 1 d . .
P2 P 0.04258(6) 0.37589(3) 0.24593(5) 0.01078(14) Uani 1 1 d . .
F1 F 0.04677(13) 0.51927(7) 0.39619(11) 0.0150(3) Uani 1 1 d . .
F2 F 0.22481(14) 0.61421(8) 0.40751(11) 0.0219(3) Uani 1 1 d . .
F3 F 0.23562(14) 0.58890(8) 0.10048(11) 0.0215(3) Uani 1 1 d . .
F4 F 0.38546(14) 0.61984(8) 0.23676(12) 0.0242(3) Uani 1 1 d . .
F5 F 0.22453(14) 0.69225(8) 0.19154(12) 0.0233(3) Uani 1 1 d . .
O1 O 0.01416(15) 0.42880(8) -0.02358(12) 0.0115(3) Uani 1 1 d . .
O2 O 0.13760(15) 0.44469(9) 0.04661(13) 0.0122(3) Uani 1 1 d . .
C1 C -0.3446(2) 0.48461(14) 0.1161(2) 0.0176(5) Uani 1 1 d . .
H1A H -0.4224 0.5118 0.1368 0.021 Uiso 1 1 calc R U
H1B H -0.3360 0.4930 0.0302 0.021 Uiso 1 1 calc R U
C2 C -0.3669(3) 0.40302(14) 0.1352(2) 0.0248(6) Uani 1 1 d . .
H2A H -0.2895 0.3755 0.1172 0.037 Uiso 1 1 calc R U
H2B H -0.4422 0.3866 0.0823 0.037 Uiso 1 1 calc R U
H2C H -0.3834 0.3944 0.2185 0.037 Uiso 1 1 calc R U
C3 C -0.2398(2) 0.51044(15) 0.3576(2) 0.0194(6) Uani 1 1 d . .
H3A H -0.2316 0.4576 0.3773 0.023 Uiso 1 1 calc R U
H3B H -0.1729 0.5368 0.4102 0.023 Uiso 1 1 calc R U
C4 C -0.3730(2) 0.53616(15) 0.3885(2) 0.0214(6) Uani 1 1 d . .
H4A H -0.3798 0.5895 0.3780 0.032 Uiso 1 1 calc R U
H4B H -0.3840 0.5236 0.4716 0.032 Uiso 1 1 calc R U
H4C H -0.4410 0.5120 0.3357 0.032 Uiso 1 1 calc R U
C5 C -0.2314(2) 0.62089(13) 0.1765(2) 0.0185(6) Uani 1 1 d . .
H5A H -0.2324 0.6305 0.0898 0.022 Uiso 1 1 calc R U
H5B H -0.3192 0.6326 0.2000 0.022 Uiso 1 1 calc R U
C6 C -0.1341(3) 0.67313(15) 0.2422(3) 0.0346(7) Uani 1 1 d . .
H6A H -0.1271 0.6621 0.3278 0.052 Uiso 1 1 calc R U
H6B H -0.1639 0.7239 0.2293 0.052 Uiso 1 1 calc R U
H6C H -0.0488 0.6671 0.2119 0.052 Uiso 1 1 calc R U
C7 C -0.0618(2) 0.34577(13) 0.3594(2) 0.0160(5) Uani 1 1 d . .
H7A H -0.0596 0.3840 0.4221 0.019 Uiso 1 1 calc R U
H7B H -0.1524 0.3431 0.3218 0.019 Uiso 1 1 calc R U
C8 C -0.0284(3) 0.27187(13) 0.4201(2) 0.0206(6) Uani 1 1 d . .
H8A H -0.0289 0.2332 0.3594 0.031 Uiso 1 1 calc R U
H8B H -0.0931 0.2604 0.4759 0.031 Uiso 1 1 calc R U
H8C H 0.0582 0.2747 0.4639 0.031 Uiso 1 1 calc R U
C9 C 0.0500(2) 0.29779(13) 0.1447(2) 0.0155(5) Uani 1 1 d . .
H9A H 0.1040 0.3119 0.0801 0.019 Uiso 1 1 calc R U
H9B H 0.0951 0.2568 0.1893 0.019 Uiso 1 1 calc R U
C10 C -0.0802(3) 0.26975(14) 0.0879(2) 0.0210(6) Uani 1 1 d . .
H10A H -0.1344 0.2547 0.1506 0.031 Uiso 1 1 calc R U
H10B H -0.0658 0.2276 0.0366 0.031 Uiso 1 1 calc R U
H10C H -0.1243 0.3089 0.0399 0.031 Uiso 1 1 calc R U
C11 C 0.2036(2) 0.37501(13) 0.3290(2) 0.0159(5) Uani 1 1 d . .
H11A H 0.2049 0.4128 0.3924 0.019 Uiso 1 1 calc R U
H11B H 0.2160 0.3267 0.3689 0.019 Uiso 1 1 calc R U
C12 C 0.3194(2) 0.38870(15) 0.2564(2) 0.0232(6) Uani 1 1 d . .
H12A H 0.3215 0.3508 0.1948 0.035 Uiso 1 1 calc R U
H12B H 0.4003 0.3869 0.3095 0.035 Uiso 1 1 calc R U
H12C H 0.3106 0.4371 0.2186 0.035 Uiso 1 1 calc R U
C13 C 0.0880(2) 0.53625(13) 0.28512(19) 0.0116(5) Uani 1 1 d . .
C14 C 0.1836(2) 0.58483(13) 0.29733(19) 0.0145(5) Uani 1 1 d . .
C15 C 0.2556(2) 0.62047(13) 0.2066(2) 0.0164(5) Uani 1 1 d . .

loop_
_atom_site_aniso_label
_atom_site_aniso_U_11
_atom_site_aniso_U_22
_atom_site_aniso_U_33
_atom_site_aniso_U_23
_atom_site_aniso_U_13
_atom_site_aniso_U_12
Rh1 0.00856(11) 0.01119(10) 0.00632(10) 0.00056(7) 0.00057(7) 0.00019(8)
P1 0.0100(3) 0.0176(3) 0.0093(3) 0.0005(2) 0.0014(2) 0.0020(3)
P2 0.0113(3) 0.0123(3) 0.0087(3) 0.0015(2) 0.0006(2) 0.0005(2)
F1 0.0153(7) 0.0217(8) 0.0081(6) -0.0004(6) 0.0014(5) -0.0017(6)
F2 0.0235(9) 0.0288(9) 0.0128(7) -0.0059(6) -0.0015(6) -0.0089(7)
F3 0.0248(9) 0.0263(8) 0.0138(7) -0.0044(6) 0.0045(6) -0.0105(7)
F4 0.0106(8) 0.0332(9) 0.0282(8) 0.0055(7) -0.0003(6) -0.0047(6)
F5 0.0259(9) 0.0168(8) 0.0264(8) 0.0032(6) -0.0019(7) -0.0033(6)
O1 0.0092(9) 0.0172(9) 0.0077(7) 0.0003(6) -0.0020(6) -0.0005(7)
O2 0.0087(9) 0.0181(9) 0.0093(8) -0.0020(7) -0.0010(6) 0.0002(7)
C1 0.0103(13) 0.0268(14) 0.0155(12) -0.0015(11) 0.0001(10) 0.0019(11)
C2 0.0170(15) 0.0320(16) 0.0255(14) -0.0027(12) 0.0036(11) -0.0052(12)
C3 0.0165(14) 0.0318(15) 0.0105(11) 0.0013(11) 0.0047(10) 0.0055(12)
C4 0.0169(14) 0.0331(16) 0.0150(12) -0.0026(11) 0.0047(11) 0.0031(11)
C5 0.0183(14) 0.0198(14) 0.0182(13) 0.0006(10) 0.0064(11) 0.0079(11)
C6 0.0252(17) 0.0218(16) 0.0559(19) -0.0107(14) -0.0021(14) 0.0051(13)
C7 0.0144(14) 0.0199(14) 0.0139(12) 0.0026(10) 0.0027(10) -0.0008(11)
C8 0.0270(16) 0.0177(14) 0.0175(12) 0.0051(10) 0.0049(11) -0.0034(11)
C9 0.0200(14) 0.0130(13) 0.0135(12) 0.0013(9) 0.0018(10) 0.0033(10)
C10 0.0238(15) 0.0186(14) 0.0196(13) -0.0027(11) -0.0024(11) -0.0040(11)
C11 0.0155(14) 0.0161(13) 0.0154(12) 0.0034(10) -0.0026(10) 0.0019(10)
C12 0.0133(14) 0.0314(16) 0.0243(14) 0.0015(11) -0.0012(11) 0.0008(11)
C13 0.0107(13) 0.0177(13) 0.0066(11) 0.0023(9) 0.0024(9) 0.0047(10)
C14 0.0166(14) 0.0172(13) 0.0093(11) -0.0024(10) -0.0010(10) -0.0018(11)
C15 0.0146(14) 0.0178(13) 0.0162(12) -0.0011(10) -0.0023(10) -0.0015(10)

loop_
_atom_type_symbol
_atom_type_description
_atom_type_scat_dispersion_real
_atom_type_scat_dispersion_imag
_atom_type_scat_source
C C 0.0033 0.0016 'International Tables Vol C Tables 4.2.6.8 and 6.1.1.4'
H H 0.0000 0.0000 'International Tables Vol C Tables 4.2.6.8 and 6.1.1.4'
F F 0.0171 0.0103 'International Tables Vol C Tables 4.2.6.8 and 6.1.1.4'
O O 0.0106 0.0060 'International Tables Vol C Tables 4.2.6.8 and 6.1.1.4'
P P 0.1023 0.0942 'International Tables Vol C Tables 4.2.6.8 and 6.1.1.4'
Rh Rh -1.1178 0.9187 'International Tables Vol C Tables 4.2.6.8 and 6.1.1.4'

loop_
_geom_angle_atom_site_label_1
_geom_angle_atom_site_label_2
_geom_angle_atom_site_label_3
_geom_angle
_geom_angle_site_symmetry_1
_geom_angle_site_symmetry_3
C13 Rh1 O2 108.41(8) . .
C13 Rh1 O1 98.49(8) . 3_565
O2 Rh1 O1 85.51(6) . 3_565
C13 Rh1 O1 149.00(8) . .
O2 Rh1 O1 40.99(6) . .
O1 Rh1 O1 77.72(6) 3_565 .
C13 Rh1 P2 88.14(7) . .
O2 Rh1 P2 82.02(5) . .
O1 Rh1 P2 167.22(4) 3_565 .
O1 Rh1 P2 90.95(4) . .
C13 Rh1 P1 89.03(7) . .
O2 Rh1 P1 161.65(5) . .
O1 Rh1 P1 86.32(4) 3_565 .
O1 Rh1 P1 121.00(4) . .
P2 Rh1 P1 104.81(2) . .
C1 P1 C5 99.87(12) . .
C1 P1 C3 102.89(11) . .
C5 P1 C3 102.70(11) . .
C1 P1 Rh1 115.61(8) . .
C5 P1 Rh1 113.18(8) . .
C3 P1 Rh1 119.94(8) . .
C11 P2 C9 102.85(11) . .
C11 P2 C7 101.94(11) . .
C9 P2 C7 105.29(11) . .
C11 P2 Rh1 112.54(8) . .
C9 P2 Rh1 111.91(8) . .
C7 P2 Rh1 120.46(8) . .
O2 O1 Rh1 101.89(10) . 3_565
O2 O1 Rh1 63.90(8) . .
Rh1 O1 Rh1 102.28(6) 3_565 .
O1 O2 Rh1 75.11(9) . .
C2 C1 P1 114.94(18) . .
C2 C1 H1A 108.5 . .
P1 C1 H1A 108.5 . .
C2 C1 H1B 108.5 . .
P1 C1 H1B 108.5 . .
H1A C1 H1B 107.5 . .
C1 C2 H2A 109.5 . .
C1 C2 H2B 109.5 . .
H2A C2 H2B 109.5 . .
C1 C2 H2C 109.5 . .
H2A C2 H2C 109.5 . .
H2B C2 H2C 109.5 . .
C4 C3 P1 117.27(17) . .
C4 C3 H3A 108.0 . .
P1 C3 H3A 108.0 . .
C4 C3 H3B 108.0 . .
P1 C3 H3B 108.0 . .
H3A C3 H3B 107.2 . .
C3 C4 H4A 109.5 . .
C3 C4 H4B 109.5 . .
H4A C4 H4B 109.5 . .
C3 C4 H4C 109.5 . .
H4A C4 H4C 109.5 . .
H4B C4 H4C 109.5 . .
C6 C5 P1 116.08(19) . .
C6 C5 H5A 108.3 . .
P1 C5 H5A 108.3 . .
C6 C5 H5B 108.3 . .
P1 C5 H5B 108.3 . .
H5A C5 H5B 107.4 . .
C5 C6 H6A 109.5 . .
C5 C6 H6B 109.5 . .
H6A C6 H6B 109.5 . .
C5 C6 H6C 109.5 . .
H6A C6 H6C 109.5 . .
H6B C6 H6C 109.5 . .
C8 C7 P2 116.80(17) . .
C8 C7 H7A 108.1 . .
P2 C7 H7A 108.1 . .
C8 C7 H7B 108.1 . .
P2 C7 H7B 108.1 . .
H7A C7 H7B 107.3 . .
C7 C8 H8A 109.5 . .
C7 C8 H8B 109.5 . .
H8A C8 H8B 109.5 . .
C7 C8 H8C 109.5 . .
H8A C8 H8C 109.5 . .
H8B C8 H8C 109.5 . .
C10 C9 P2 115.83(18) . .
C10 C9 H9A 108.3 . .
P2 C9 H9A 108.3 . .
C10 C9 H9B 108.3 . .
P2 C9 H9B 108.3 . .
H9A C9 H9B 107.4 . .
C9 C10 H10A 109.5 . .
C9 C10 H10B 109.5 . .
H10A C10 H10B 109.5 . .
C9 C10 H10C 109.5 . .
H10A C10 H10C 109.5 . .
H10B C10 H10C 109.5 . .
C12 C11 P2 116.33(17) . .
C12 C11 H11A 108.2 . .
P2 C11 H11A 108.2 . .
C12 C11 H11B 108.2 . .
P2 C11 H11B 108.2 . .
H11A C11 H11B 107.4 . .
C11 C12 H12A 109.5 . .
C11 C12 H12B 109.5 . .
H12A C12 H12B 109.5 . .
C11 C12 H12C 109.5 . .
H12A C12 H12C 109.5 . .
H12B C12 H12C 109.5 . .
C14 C13 F1 110.06(19) . .
C14 C13 Rh1 133.11(17) . .
F1 C13 Rh1 116.79(15) . .
C13 C14 F2 121.1(2) . .
C13 C14 C15 130.1(2) . .
F2 C14 C15 108.65(19) . .
F3 C15 F4 106.86(19) . .
F3 C15 F5 106.94(19) . .
F4 C15 F5 104.93(19) . .
F3 C15 C14 112.9(2) . .
F4 C15 C14 112.08(19) . .
F5 C15 C14 112.6(2) . .

loop_
_geom_bond_atom_site_label_1
_geom_bond_atom_site_label_2
_geom_bond_distance
_geom_bond_site_symmetry_2
Rh1 C13 1.991(2) .
Rh1 O2 2.0031(15) .
Rh1 O1 2.0957(15) 3_565
Rh1 O1 2.1556(14) .
Rh1 P2 2.2868(6) .
Rh1 P1 2.3497(6) .
P1 C1 1.825(2) .
P1 C5 1.832(2) .
P1 C3 1.842(2) .
P2 C11 1.828(2) .
P2 C9 1.828(2) .
P2 C7 1.830(2) .
F1 C13 1.392(2) .
F2 C14 1.380(3) .
F3 C15 1.324(3) .
F4 C15 1.351(3) .
F5 C15 1.352(3) .
O1 O2 1.463(2) .
O1 Rh1 2.0957(15) 3_565
C1 C2 1.522(3) .
C1 H1A 0.9900 .
C1 H1B 0.9900 .
C2 H2A 0.9800 .
C2 H2B 0.9800 .
C2 H2C 0.9800 .
C3 C4 1.522(3) .
C3 H3A 0.9900 .
C3 H3B 0.9900 .
C4 H4A 0.9800 .
C4 H4B 0.9800 .
C4 H4C 0.9800 .
C5 C6 1.523(4) .
C5 H5A 0.9900 .
C5 H5B 0.9900 .
C6 H6A 0.9800 .
C6 H6B 0.9800 .
C6 H6C 0.9800 .
C7 C8 1.533(3) .
C7 H7A 0.9900 .
C7 H7B 0.9900 .
C8 H8A 0.9800 .
C8 H8B 0.9800 .
C8 H8C 0.9800 .
C9 C10 1.521(3) .
C9 H9A 0.9900 .
C9 H9B 0.9900 .
C10 H10A 0.9800 .
C10 H10B 0.9800 .
C10 H10C 0.9800 .
C11 C12 1.529(3) .
C11 H11A 0.9900 .
C11 H11B 0.9900 .
C12 H12A 0.9800 .
C12 H12B 0.9800 .
C12 H12C 0.9800 .
C13 C14 1.323(3) .
C14 C15 1.469(3) .

loop_
_geom_torsion_atom_site_label_1
_geom_torsion_atom_site_label_2
_geom_torsion_atom_site_label_3
_geom_torsion_atom_site_label_4
_geom_torsion
_geom_torsion_site_symmetry_1
Rh1 O1 O2 Rh1 97.98(7) 3_565
C5 P1 C1 C2 -168.98(18) .
C3 P1 C1 C2 -63.4(2) .
Rh1 P1 C1 C2 69.24(19) .
C1 P1 C3 C4 -49.2(2) .
C5 P1 C3 C4 54.2(2) .
Rh1 P1 C3 C4 -179.23(16) .
C1 P1 C5 C6 176.3(2) .
C3 P1 C5 C6 70.6(2) .
Rh1 P1 C5 C6 -60.2(2) .
C11 P2 C7 C8 -56.3(2) .
C9 P2 C7 C8 50.8(2) .
Rh1 P2 C7 C8 178.32(15) .
C11 P2 C9 C10 163.07(17) .
C7 P2 C9 C10 56.7(2) .
Rh1 P2 C9 C10 -75.90(18) .
C9 P2 C11 C12 63.8(2) .
C7 P2 C11 C12 172.79(18) .
Rh1 P2 C11 C12 -56.8(2) .
F1 C13 C14 F2 -3.2(3) .
Rh1 C13 C14 F2 178.87(16) .
F1 C13 C14 C15 -178.3(2) .
Rh1 C13 C14 C15 3.8(4) .
C13 C14 C15 F3 -13.1(4) .
F2 C14 C15 F3 171.33(19) .
C13 C14 C15 F4 -133.8(3) .
F2 C14 C15 F4 50.6(3) .
C13 C14 C15 F5 108.1(3) .
F2 C14 C15 F5 -67.4(2) .
